data_7029872
loop_
_publ_author_name
'Pasini, Thomas'
'Solinas, Gavino'
'Zanotti, Valerio'
'Albonetti, Stefania'
'Cavani, Fabrizio'
'Vaccari, Angelo'
'Mazzanti, Andrea'
'Ranieri, Silvia'
'Mazzoni, Rita'

_publ_section_title
;
 Substrate and product role in the Shvo's catalyzed selective
 hydrogenation of the platform bio-based chemical 5-hydroxymethylfurfural.
;
_journal_issue 26
_journal_name_full 'Dalton transactions (Cambridge, England : 2003)'
_journal_page_first 10224
_journal_page_last 10234
_journal_paper_doi 10.1039/c4dt00304g
_journal_volume 43
_journal_year 2014
_chemical_formula_moiety 'C62 H42 O6 Ru2, 2(C7 H8)'
_chemical_formula_sum 'C76 H58 O6 Ru2'
_chemical_formula_weight 1269.36
_chemical_name_common 'Shvo catalyst'
_chemical_name_systematic
; 
 ? 
;
_space_group_IT_number 2
_symmetry_cell_setting triclinic
_symmetry_space_group_name_Hall '-P 1'
_symmetry_space_group_name_H-M 'P -1'
_atom_sites_solution_hydrogens geom
_atom_sites_solution_primary direct
_atom_sites_solution_secondary difmap
_audit_creation_date 04/18/2013
_audit_creation_method SHELXL-97
_audit_update_record 07/29/2013
_cell_angle_alpha 63.4230(10)
_cell_angle_beta 80.9220(10)
_cell_angle_gamma 81.2740(10)
_cell_formula_units_Z 2
_cell_length_a 13.2876(12)
_cell_length_b 15.3866(14)
_cell_length_c 17.1807(15)
_cell_measurement_temperature 296(2)
_cell_volume 3089.0(5)
_computing_structure_refinement 'SHELXL-97 (Sheldrick, 2008)'
_computing_structure_solution 'SHELXS-97 (Sheldrick, 2008)'
_diffrn_ambient_temperature 296(2)
_diffrn_measured_fraction_theta_full 0.964
_diffrn_measured_fraction_theta_max 0.964
_diffrn_measurement_device_type 'CCD area detector'
_diffrn_measurement_method 'phi and omega scans'
_diffrn_radiation_monochromator graphite
_diffrn_radiation_source 'fine-focus sealed tube'
_diffrn_radiation_type MoK\a
_diffrn_radiation_wavelength 0.71073
_diffrn_reflns_av_R_equivalents 0.0220
_diffrn_reflns_av_sigmaI/netI 0.0275
_diffrn_reflns_limit_h_max 17
_diffrn_reflns_limit_h_min -17
_diffrn_reflns_limit_k_max 20
_diffrn_reflns_limit_k_min -19
_diffrn_reflns_limit_l_max 22
_diffrn_reflns_limit_l_min -22
_diffrn_reflns_number 36149
_diffrn_reflns_theta_full 28.00
_diffrn_reflns_theta_max 28.00
_diffrn_reflns_theta_min 1.49
_exptl_absorpt_coefficient_mu 0.543
_exptl_absorpt_correction_T_max 0.9230
_exptl_absorpt_correction_T_min 0.8541
_exptl_absorpt_correction_type empirical
_exptl_absorpt_process_details 'Bruker SADABS'
_exptl_crystal_colour yellow
_exptl_crystal_density_diffrn 1.365
_exptl_crystal_density_method 'not measured'
_exptl_crystal_description brick
_exptl_crystal_F_000 1300
_exptl_crystal_size_max 0.30
_exptl_crystal_size_mid 0.15
_exptl_crystal_size_min 0.15
_refine_diff_density_max 0.592
_refine_diff_density_min -0.424
_refine_diff_density_rms 0.053
_refine_ls_extinction_coef 0.00139(17)
_refine_ls_extinction_expression Fc^*^=kFc[1+0.001xFc^2^\l^3^/sin(2\q)]^-1/4^
_refine_ls_extinction_method SHELXL
_refine_ls_goodness_of_fit_ref 1.029
_refine_ls_hydrogen_treatment mixed
_refine_ls_matrix_type full
_refine_ls_number_parameters 741
_refine_ls_number_reflns 14393
_refine_ls_number_restraints 6
_refine_ls_restrained_S_all 1.032
_refine_ls_R_factor_all 0.0401
_refine_ls_R_factor_gt 0.0307
_refine_ls_shift/su_max 0.002
_refine_ls_shift/su_mean 0.000
_refine_ls_structure_factor_coef Fsqd
_refine_ls_weighting_details 'calc w=1/[\s^2^(Fo^2^)+(0.0426P)^2^+1.2731P] where P=(Fo^2^+2Fc^2^)/3'
_refine_ls_weighting_scheme calc
_refine_ls_wR_factor_gt 0.0804
_refine_ls_wR_factor_ref 0.0873
_reflns_number_gt 11939
_reflns_number_total 14393
_reflns_threshold_expression >2sigma(I)
_cod_data_source_file c4dt00304g2.cif
_cod_data_source_block shvo-ome
_cod_depositor_comments
;
The following automatic conversions were performed:

'_symmetry_cell_setting' value ' triclinic' changed to 'triclinic'
according to
/usr/data/users/saulius/crontab/automatic-downloads/rss-feeds/RSC/lib/dictionaries/cif_core.dic
dictionary named 'cif_core.dic' version 2.4.2 from 2011-04-26.

Automatic conversion script
Id: cif_fix_values 2281 2013-09-26 08:29:07Z andrius 

 Adding full bibliography for 7029872.cif.
;
_cod_database_code 7029872

loop_
_symmetry_equiv_pos_as_xyz
'x, y, z'
'-x, -y, -z'

loop_
_atom_site_label
_atom_site_type_symbol
_atom_site_fract_x
_atom_site_fract_y
_atom_site_fract_z
_atom_site_U_iso_or_equiv
_atom_site_adp_type
_atom_site_occupancy
_atom_site_symmetry_multiplicity
_atom_site_calc_flag
_atom_site_refinement_flags
Ru1 Ru 0.669950(12) 0.457542(11) 0.669843(10) 0.03427(5) Uani 1 1 d .
Ru2 Ru 0.838331(12) 0.605381(11) 0.636383(10) 0.03434(5) Uani 1 1 d .
O51 O 0.72816(11) 0.40459(12) 0.86896(10) 0.0408(3) Uani 1 1 d .
C1 C 0.76951(16) 0.62768(15) 0.76461(13) 0.0356(4) Uani 1 1 d .
C2 C 0.75296(16) 0.71400(15) 0.68283(14) 0.0371(4) Uani 1 1 d .
C3 C 0.85180(16) 0.74474(15) 0.63880(13) 0.0372(4) Uani 1 1 d .
C4 C 0.92928(15) 0.67255(15) 0.68674(13) 0.0359(4) Uani 1 1 d .
C5 C 0.87847(15) 0.59757(15) 0.76323(13) 0.0356(4) Uani 1 1 d .
C6 C 0.92776(16) 0.51681(16) 0.83669(14) 0.0395(5) Uani 1 1 d .
C7 C 1.0167(2) 0.46195(19) 0.82478(18) 0.0577(6) Uani 1 1 d .
H7 H 1.0464 0.4749 0.7684 0.069 Uiso 1 1 calc R
C8 C 1.0618(2) 0.3883(2) 0.8955(2) 0.0728(8) Uani 1 1 d .
H8 H 1.1223 0.3532 0.8865 0.087 Uiso 1 1 calc R
C9 C 1.0170(3) 0.3669(2) 0.9791(2) 0.0755(9) Uani 1 1 d .
H9 H 1.0458 0.3157 1.0266 0.091 Uiso 1 1 calc R
C10 C 0.9307(2) 0.4207(2) 0.99232(19) 0.0704(8) Uani 1 1 d .
H10 H 0.9012 0.4067 1.0490 0.084 Uiso 1 1 calc R
C11 C 0.88644(19) 0.49621(19) 0.92200(15) 0.0507(6) Uani 1 1 d .
H11 H 0.8284 0.5336 0.9319 0.061 Uiso 1 1 calc R
C24 C 1.04080(16) 0.68463(15) 0.67401(15) 0.0402(5) Uani 1 1 d .
C29 C 1.10516(19) 0.68616(19) 0.60177(17) 0.0530(6) Uani 1 1 d .
H29 H 1.0796 0.6773 0.5587 0.064 Uiso 1 1 calc R
C25 C 1.08103(19) 0.69704(19) 0.73764(18) 0.0548(6) Uani 1 1 d .
H25 H 1.0389 0.6959 0.7867 0.066 Uiso 1 1 calc R
C28 C 1.2073(2) 0.7008(2) 0.5932(2) 0.0653(8) Uani 1 1 d .
H28 H 1.2498 0.7023 0.5442 0.078 Uiso 1 1 calc R
C26 C 1.1836(2) 0.7112(2) 0.7287(2) 0.0707(8) Uani 1 1 d .
H26 H 1.2101 0.7194 0.7717 0.085 Uiso 1 1 calc R
C27 C 1.2461(2) 0.7130(2) 0.6564(2) 0.0715(9) Uani 1 1 d .
H27 H 1.3149 0.7227 0.6504 0.086 Uiso 1 1 calc R
C18 C 0.86898(18) 0.84253(16) 0.56557(15) 0.0436(5) Uani 1 1 d .
C19 C 0.9252(2) 0.85619(19) 0.48667(17) 0.0584(6) Uani 1 1 d .
H19 H 0.9540 0.8025 0.4769 0.070 Uiso 1 1 calc R
C20 C 0.8258(2) 0.92406(18) 0.57841(19) 0.0571(6) Uani 1 1 d .
H20 H 0.7880 0.9161 0.6312 0.068 Uiso 1 1 calc R
C21 C 0.9387(3) 0.9500(2) 0.4219(2) 0.0775(9) Uani 1 1 d .
H21 H 0.9776 0.9587 0.3694 0.093 Uiso 1 1 calc R
C22 C 0.8389(3) 1.01682(19) 0.5128(2) 0.0732(9) Uani 1 1 d .
H22 H 0.8092 1.0709 0.5216 0.088 Uiso 1 1 calc R
C23 C 0.8949(3) 1.0299(2) 0.4350(2) 0.0813(10) Uani 1 1 d .
H23 H 0.9034 1.0926 0.3912 0.098 Uiso 1 1 calc R
C30 C 0.65259(17) 0.77059(16) 0.66010(16) 0.0444(5) Uani 1 1 d .
C31 C 0.6252(2) 0.81344(19) 0.5758(2) 0.0593(7) Uani 1 1 d .
H31 H 0.6695 0.8050 0.5316 0.071 Uiso 1 1 calc R
C32 C 0.5320(3) 0.8692(2) 0.5561(3) 0.0805(10) Uani 1 1 d .
H32 H 0.5142 0.8976 0.4991 0.097 Uiso 1 1 calc R
C33 C 0.4663(2) 0.8821(2) 0.6209(3) 0.0884(12) Uani 1 1 d .
H33 H 0.4037 0.9189 0.6079 0.106 Uiso 1 1 calc R
C34 C 0.4922(2) 0.8416(2) 0.7034(3) 0.0847(11) Uani 1 1 d .
H34 H 0.4475 0.8514 0.7468 0.102 Uiso 1 1 calc R
C35 C 0.5852(2) 0.7852(2) 0.7244(2) 0.0642(7) Uani 1 1 d .
H35 H 0.6021 0.7574 0.7817 0.077 Uiso 1 1 calc R
C36 C 0.8154(2) 0.65814(18) 0.51720(16) 0.0530(6) Uani 1 1 d .
C37 C 0.94025(19) 0.51141(18) 0.62173(17) 0.0511(6) Uani 1 1 d .
C51 C 0.68041(16) 0.37984(15) 0.82265(13) 0.0360(4) Uani 1 1 d .
C52 C 0.72359(15) 0.31718(15) 0.78061(13) 0.0366(4) Uani 1 1 d .
C53 C 0.64072(15) 0.30195(14) 0.74347(13) 0.0361(4) Uani 1 1 d .
C54 C 0.55079(15) 0.36121(15) 0.75626(13) 0.0363(4) Uani 1 1 d .
C55 C 0.57662(15) 0.41333(15) 0.80080(13) 0.0365(4) Uani 1 1 d .
C56 C 0.44457(16) 0.35554(16) 0.74227(15) 0.0410(5) Uani 1 1 d .
C57 C 0.37862(19) 0.43822(19) 0.70277(19) 0.0590(7) Uani 1 1 d .
H57 H 0.4018 0.4996 0.6818 0.071 Uiso 1 1 calc R
C58 C 0.2788(2) 0.4308(2) 0.6941(2) 0.0700(8) Uani 1 1 d .
H58 H 0.2358 0.4870 0.6671 0.084 Uiso 1 1 calc R
C59 C 0.2432(2) 0.3409(2) 0.7253(2) 0.0671(8) Uani 1 1 d .
H59 H 0.1766 0.3358 0.7186 0.081 Uiso 1 1 calc R
C60 C 0.3065(2) 0.2591(2) 0.7664(3) 0.0793(10) Uani 1 1 d .
H60 H 0.2822 0.1980 0.7889 0.095 Uiso 1 1 calc R
C61 C 0.4069(2) 0.2661(2) 0.7748(2) 0.0640(7) Uani 1 1 d .
H61 H 0.4491 0.2096 0.8029 0.077 Uiso 1 1 calc R
C62 C 0.64053(16) 0.22913(15) 0.70909(15) 0.0390(4) Uani 1 1 d .
C63 C 0.60365(18) 0.25397(17) 0.62994(16) 0.0474(5) Uani 1 1 d .
H63 H 0.5845 0.3191 0.5944 0.057 Uiso 1 1 calc R
C64 C 0.5949(2) 0.1833(2) 0.60314(19) 0.0595(7) Uani 1 1 d .
H64 H 0.5696 0.2009 0.5501 0.071 Uiso 1 1 calc R
C65 C 0.6238(2) 0.0867(2) 0.6551(2) 0.0669(8) Uani 1 1 d .
H65 H 0.6175 0.0390 0.6374 0.080 Uiso 1 1 calc R
C66 C 0.6620(2) 0.0611(2) 0.7330(2) 0.0700(8) Uani 1 1 d .
H66 H 0.6822 -0.0040 0.7678 0.084 Uiso 1 1 calc R
C67 C 0.6705(2) 0.13176(18) 0.76016(19) 0.0557(6) Uani 1 1 d .
H67 H 0.6965 0.1138 0.8130 0.067 Uiso 1 1 calc R
C68 C 0.82964(16) 0.26822(16) 0.78650(15) 0.0422(5) Uani 1 1 d .
C69 C 0.88046(19) 0.24276(19) 0.72163(18) 0.0554(6) Uani 1 1 d .
H69 H 0.8485 0.2576 0.6722 0.066 Uiso 1 1 calc R
C70 C 0.8810(2) 0.2472(2) 0.8577(2) 0.0687(8) Uani 1 1 d .
H70 H 0.8496 0.2651 0.9014 0.082 Uiso 1 1 calc R
C71 C 0.9787(2) 0.1953(2) 0.7297(2) 0.0702(8) Uani 1 1 d .
H71 H 1.0117 0.1786 0.6857 0.084 Uiso 1 1 calc R
C72 C 0.9792(3) 0.1993(3) 0.8647(3) 0.0926(12) Uani 1 1 d .
H72 H 1.0125 0.1852 0.9133 0.111 Uiso 1 1 calc R
C73 C 1.0270(2) 0.1729(2) 0.8013(3) 0.0789(10) Uani 1 1 d .
H73 H 1.0922 0.1400 0.8069 0.095 Uiso 1 1 calc R
C74 C 0.50263(16) 0.46598(17) 0.84378(15) 0.0412(5) Uani 1 1 d .
C75 C 0.47436(18) 0.56468(19) 0.80507(17) 0.0517(6) Uani 1 1 d .
H75 H 0.5008 0.6028 0.7481 0.062 Uiso 1 1 calc R
C76 C 0.4062(2) 0.6076(2) 0.8511(2) 0.0623(7) Uani 1 1 d .
H76 H 0.3866 0.6742 0.8244 0.075 Uiso 1 1 calc R
C77 C 0.4646(3) 0.4122(2) 0.9286(2) 0.0772(9) Uani 1 1 d .
H77 H 0.4840 0.3456 0.9562 0.093 Uiso 1 1 calc R
C78 C 0.3680(2) 0.5530(2) 0.9348(2) 0.0719(8) Uani 1 1 d .
H78 H 0.3220 0.5821 0.9649 0.086 Uiso 1 1 calc R
C81 C 0.7496(2) 0.44598(18) 0.57297(16) 0.0522(6) Uani 1 1 d .
C82 C 0.5868(2) 0.56244(19) 0.59369(18) 0.0592(7) Uani 1 1 d .
C79 C 0.3971(3) 0.4563(3) 0.9740(2) 0.0975(13) Uani 1 1 d .
H79 H 0.3720 0.4190 1.0315 0.117 Uiso 1 1 calc R
O1 O 0.69843(11) 0.58410(11) 0.82393(9) 0.0401(3) Uani 1 1 d .
O2 O 1.00369(16) 0.45694(16) 0.61380(17) 0.0829(7) Uani 1 1 d .
O3 O 0.8031(2) 0.69381(17) 0.44523(13) 0.0879(7) Uani 1 1 d .
O52 O 0.79710(19) 0.43454(17) 0.51670(14) 0.0845(7) Uani 1 1 d .
O53 O 0.5350(2) 0.62398(18) 0.54905(17) 0.1033(9) Uani 1 1 d .
C101 C 0.2967(6) 1.0072(4) 0.7620(3) 0.262(6) Uani 1 1 d GU
H101 H 0.2946 1.0618 0.7083 0.315 Uiso 1 1 calc R
C102 C 0.2244(5) 0.9402(6) 0.7889(5) 0.235(6) Uani 1 1 d G
H102 H 0.1740 0.9499 0.7532 0.282 Uiso 1 1 calc R
C103 C 0.2275(4) 0.8587(5) 0.8692(6) 0.245(7) Uani 1 1 d G
H103 H 0.1792 0.8139 0.8873 0.295 Uiso 1 1 calc R
C104 C 0.3029(6) 0.8442(3) 0.9226(4) 0.201(4) Uani 1 1 d G
H104 H 0.3050 0.7897 0.9764 0.242 Uiso 1 1 calc R
C105 C 0.3751(4) 0.9112(5) 0.8957(4) 0.210(4) Uani 1 1 d G
C106 C 0.3720(5) 0.9928(3) 0.8154(5) 0.160(3) Uani 1 1 d GU
H106 H 0.4203 1.0376 0.7974 0.192 Uiso 1 1 calc R
C107 C 0.4387(6) 0.8977(9) 0.9566(7) 0.458(14) Uani 1 1 d R
H10A H 0.4206 0.8426 1.0104 0.688 Uiso 1 1 calc R
H10B H 0.4318 0.9550 0.9667 0.688 Uiso 1 1 calc R
H10C H 0.5083 0.8860 0.9354 0.688 Uiso 1 1 calc R
C111 C 0.8175(5) 0.9127(4) 0.9372(4) 0.150(3) Uani 1 1 d G
C112 C 0.8876(4) 0.9280(2) 0.8642(4) 0.154(3) Uani 1 1 d G
H112 H 0.9342 0.9743 0.8467 0.184 Uiso 1 1 calc R
C113 C 0.8881(4) 0.8741(4) 0.8173(2) 0.149(2) Uani 1 1 d G
H113 H 0.9350 0.8843 0.7684 0.178 Uiso 1 1 calc R
C114 C 0.8185(5) 0.8048(3) 0.8434(4) 0.131(2) Uani 1 1 d G
H114 H 0.8188 0.7688 0.8121 0.157 Uiso 1 1 calc R
C115 C 0.7483(3) 0.7895(3) 0.9165(5) 0.176(3) Uani 1 1 d G
H115 H 0.7017 0.7432 0.9340 0.212 Uiso 1 1 calc R
C116 C 0.7478(4) 0.8435(5) 0.9634(3) 0.185(4) Uani 1 1 d G
H116 H 0.7009 0.8332 1.0122 0.223 Uiso 1 1 calc R
C117 C 0.8101(11) 0.9651(7) 0.9833(7) 0.369(9) Uani 1 1 d .
H11A H 0.8771 0.9804 0.9847 0.554 Uiso 1 1 calc R
H11B H 0.7809 0.9279 1.0419 0.554 Uiso 1 1 calc R
H11C H 0.7673 1.0245 0.9561 0.554 Uiso 1 1 calc R
H1RU H 0.743(2) 0.535(2) 0.675(2) 0.102(12) Uiso 1 1 d .
H2O H 0.713(3) 0.481(3) 0.854(2) 0.094(11) Uiso 1 1 d .

loop_
_atom_site_aniso_label
_atom_site_aniso_U_11
_atom_site_aniso_U_22
_atom_site_aniso_U_33
_atom_site_aniso_U_23
_atom_site_aniso_U_13
_atom_site_aniso_U_12
Ru1 0.03647(9) 0.03358(9) 0.03301(9) -0.01487(7) -0.00240(6) -0.00376(6)
Ru2 0.03785(9) 0.03227(9) 0.03255(9) -0.01436(7) -0.00015(6) -0.00478(6)
O51 0.0422(8) 0.0455(9) 0.0364(8) -0.0183(7) -0.0085(6) -0.0026(7)
C1 0.0382(10) 0.0371(10) 0.0343(10) -0.0190(9) -0.0023(8) -0.0018(8)
C2 0.0398(11) 0.0342(10) 0.0385(11) -0.0175(9) -0.0053(8) 0.0002(8)
C3 0.0448(11) 0.0327(10) 0.0353(10) -0.0161(8) -0.0034(9) -0.0030(8)
C4 0.0376(10) 0.0356(10) 0.0363(10) -0.0176(9) -0.0011(8) -0.0041(8)
C5 0.0342(10) 0.0373(10) 0.0351(10) -0.0169(9) -0.0019(8) -0.0012(8)
C6 0.0380(11) 0.0393(11) 0.0382(11) -0.0130(9) -0.0070(9) -0.0041(9)
C7 0.0564(15) 0.0574(15) 0.0512(14) -0.0205(12) -0.0102(12) 0.0129(12)
C8 0.0697(19) 0.0626(18) 0.077(2) -0.0250(16) -0.0268(16) 0.0218(15)
C9 0.083(2) 0.0662(19) 0.0609(18) -0.0071(15) -0.0363(16) 0.0056(16)
C10 0.0713(19) 0.086(2) 0.0422(14) -0.0119(14) -0.0151(13) -0.0148(16)
C11 0.0446(12) 0.0630(15) 0.0422(12) -0.0191(11) -0.0095(10) -0.0050(11)
C24 0.0371(11) 0.0333(10) 0.0482(12) -0.0166(9) -0.0019(9) -0.0041(8)
C29 0.0484(13) 0.0554(14) 0.0562(15) -0.0269(12) 0.0068(11) -0.0118(11)
C25 0.0475(13) 0.0613(15) 0.0569(15) -0.0256(13) -0.0089(11) -0.0054(11)
C28 0.0484(14) 0.0636(17) 0.081(2) -0.0331(15) 0.0175(14) -0.0156(13)
C26 0.0537(16) 0.079(2) 0.088(2) -0.0389(18) -0.0223(15) -0.0072(14)
C27 0.0421(14) 0.0627(17) 0.108(3) -0.0341(18) -0.0034(15) -0.0124(12)
C18 0.0494(12) 0.0334(11) 0.0445(12) -0.0118(9) -0.0094(10) -0.0059(9)
C19 0.0786(18) 0.0439(13) 0.0480(14) -0.0155(11) 0.0003(13) -0.0133(12)
C20 0.0660(16) 0.0390(12) 0.0642(16) -0.0207(12) -0.0066(13) -0.0042(11)
C21 0.107(3) 0.0604(18) 0.0504(16) -0.0088(14) 0.0040(16) -0.0271(17)
C22 0.083(2) 0.0334(13) 0.092(2) -0.0180(14) -0.0093(18) -0.0038(13)
C23 0.106(3) 0.0389(15) 0.079(2) -0.0016(14) -0.0175(19) -0.0184(15)
C30 0.0425(12) 0.0335(11) 0.0577(14) -0.0198(10) -0.0109(10) 0.0007(9)
C31 0.0644(16) 0.0472(14) 0.0711(18) -0.0268(13) -0.0284(14) 0.0071(12)
C32 0.082(2) 0.0500(16) 0.114(3) -0.0295(18) -0.061(2) 0.0122(15)
C33 0.0501(17) 0.0512(17) 0.155(4) -0.036(2) -0.032(2) 0.0134(13)
C34 0.0543(17) 0.0617(19) 0.117(3) -0.031(2) 0.0048(18) 0.0153(14)
C35 0.0553(15) 0.0532(15) 0.0731(19) -0.0243(14) -0.0019(13) 0.0117(12)
C36 0.0739(17) 0.0447(13) 0.0424(13) -0.0202(11) -0.0035(12) -0.0095(12)
C37 0.0500(13) 0.0506(14) 0.0612(15) -0.0326(12) -0.0027(11) -0.0048(11)
C51 0.0375(10) 0.0359(10) 0.0306(10) -0.0110(8) -0.0013(8) -0.0048(8)
C52 0.0350(10) 0.0356(10) 0.0361(10) -0.0136(9) -0.0035(8) -0.0011(8)
C53 0.0371(10) 0.0327(10) 0.0355(10) -0.0126(8) -0.0036(8) -0.0022(8)
C54 0.0351(10) 0.0341(10) 0.0371(11) -0.0137(9) -0.0035(8) -0.0018(8)
C55 0.0345(10) 0.0373(10) 0.0358(10) -0.0155(9) -0.0014(8) -0.0013(8)
C56 0.0356(10) 0.0450(12) 0.0442(12) -0.0212(10) -0.0041(9) -0.0029(9)
C57 0.0462(13) 0.0476(14) 0.0749(18) -0.0174(13) -0.0156(12) -0.0003(11)
C58 0.0432(14) 0.0722(19) 0.085(2) -0.0237(16) -0.0225(14) 0.0053(13)
C59 0.0381(13) 0.087(2) 0.092(2) -0.0514(18) -0.0093(13) -0.0070(13)
C60 0.0461(15) 0.0652(18) 0.132(3) -0.045(2) -0.0056(17) -0.0147(14)
C61 0.0426(13) 0.0472(14) 0.096(2) -0.0252(14) -0.0092(13) -0.0039(11)
C62 0.0356(10) 0.0345(10) 0.0471(12) -0.0187(9) -0.0028(9) -0.0025(8)
C63 0.0544(14) 0.0417(12) 0.0484(13) -0.0208(10) -0.0082(11) -0.0042(10)
C64 0.0701(17) 0.0589(16) 0.0615(16) -0.0343(13) -0.0118(13) -0.0083(13)
C65 0.0688(18) 0.0572(16) 0.094(2) -0.0492(17) -0.0142(16) -0.0016(13)
C66 0.0754(19) 0.0383(13) 0.096(2) -0.0283(15) -0.0244(17) 0.0084(13)
C67 0.0609(15) 0.0407(13) 0.0656(16) -0.0209(12) -0.0219(13) 0.0039(11)
C68 0.0344(10) 0.0398(11) 0.0514(13) -0.0194(10) -0.0050(9) -0.0013(9)
C69 0.0468(13) 0.0577(15) 0.0602(16) -0.0284(13) 0.0014(11) 0.0015(11)
C70 0.0560(16) 0.081(2) 0.081(2) -0.0491(17) -0.0282(14) 0.0238(14)
C71 0.0495(15) 0.0689(18) 0.092(2) -0.0432(17) 0.0113(15) 0.0017(13)
C72 0.067(2) 0.105(3) 0.129(3) -0.070(3) -0.054(2) 0.0345(19)
C73 0.0383(14) 0.077(2) 0.134(3) -0.059(2) -0.0176(17) 0.0119(13)
C74 0.0349(10) 0.0497(12) 0.0442(12) -0.0267(10) -0.0006(9) -0.0015(9)
C75 0.0440(13) 0.0536(14) 0.0540(14) -0.0242(12) -0.0009(11) 0.0040(10)
C76 0.0477(14) 0.0621(16) 0.082(2) -0.0414(15) -0.0025(13) 0.0101(12)
C77 0.096(2) 0.0592(17) 0.0572(17) -0.0220(14) 0.0236(16) 0.0046(16)
C78 0.0574(16) 0.087(2) 0.081(2) -0.0551(19) 0.0150(15) 0.0026(15)
C81 0.0652(16) 0.0491(13) 0.0434(13) -0.0221(11) 0.0032(11) -0.0110(12)
C82 0.0591(15) 0.0493(14) 0.0535(15) -0.0077(12) -0.0095(12) -0.0032(12)
C79 0.117(3) 0.089(3) 0.068(2) -0.0354(19) 0.039(2) 0.002(2)
O1 0.0368(7) 0.0453(8) 0.0363(8) -0.0187(7) 0.0038(6) -0.0026(6)
O2 0.0678(13) 0.0776(14) 0.1170(19) -0.0630(14) -0.0041(12) 0.0158(11)
O3 0.142(2) 0.0803(15) 0.0408(11) -0.0205(10) -0.0199(12) -0.0151(14)
O52 0.1143(18) 0.0871(15) 0.0578(12) -0.0450(12) 0.0279(12) -0.0199(13)
O53 0.0959(18) 0.0750(15) 0.0939(18) 0.0054(13) -0.0381(15) 0.0148(13)
C101 0.159(8) 0.260(10) 0.491(17) -0.305(12) 0.050(10) 0.004(7)
C102 0.248(12) 0.271(12) 0.225(10) -0.171(9) -0.065(8) 0.118(10)
C103 0.147(7) 0.365(17) 0.365(18) -0.294(16) -0.013(8) -0.001(8)
C104 0.232(10) 0.151(6) 0.201(8) -0.089(6) 0.107(8) -0.054(6)
C105 0.225(11) 0.202(10) 0.218(11) -0.126(9) -0.009(8) 0.040(8)
C106 0.167(6) 0.109(4) 0.199(7) -0.083(5) 0.035(5) -0.005(4)
C107 0.39(2) 0.61(3) 0.46(3) -0.36(2) -0.220(19) 0.28(2)
C111 0.201(7) 0.148(6) 0.114(4) -0.081(4) -0.085(4) 0.093(5)
C112 0.177(6) 0.100(4) 0.177(7) -0.038(4) -0.097(6) 0.017(4)
C113 0.163(6) 0.119(5) 0.138(5) -0.032(4) -0.062(4) 0.037(4)
C114 0.164(5) 0.087(3) 0.162(6) -0.063(4) -0.093(4) 0.038(3)
C115 0.146(6) 0.150(6) 0.214(9) -0.057(6) -0.081(6) 0.034(5)
C116 0.156(6) 0.139(6) 0.216(9) -0.029(6) -0.072(6) 0.017(5)
C117 0.64(2) 0.261(10) 0.290(11) -0.207(10) -0.317(14) 0.267(13)

loop_
_atom_type_symbol
_atom_type_description
_atom_type_scat_dispersion_real
_atom_type_scat_dispersion_imag
_atom_type_scat_source
C C 0.0033 0.0016 'International Tables Vol C Tables 4.2.6.8 and 6.1.1.4'
H H 0.0000 0.0000 'International Tables Vol C Tables 4.2.6.8 and 6.1.1.4'
O O 0.0106 0.0060 'International Tables Vol C Tables 4.2.6.8 and 6.1.1.4'
Ru Ru -1.2594 0.8363 'International Tables Vol C Tables 4.2.6.8 and 6.1.1.4'

loop_
_geom_angle_atom_site_label_1
_geom_angle_atom_site_label_2
_geom_angle_atom_site_label_3
_geom_angle
C82 Ru1 C81 90.27(12)
C82 Ru1 C53 128.63(10)
C81 Ru1 C53 96.44(9)
C82 Ru1 C54 99.86(10)
C81 Ru1 C54 125.46(9)
C53 Ru1 C54 37.95(7)
C82 Ru1 C55 103.25(10)
C81 Ru1 C55 159.37(9)
C53 Ru1 C55 62.95(7)
C54 Ru1 C55 37.49(7)
C82 Ru1 C52 162.98(10)
C81 Ru1 C52 100.92(10)
C53 Ru1 C52 37.93(7)
C54 Ru1 C52 63.19(7)
C55 Ru1 C52 62.70(7)
C82 Ru1 C51 135.30(10)
C81 Ru1 C51 134.26(10)
C53 Ru1 C51 61.15(7)
C54 Ru1 C51 60.93(7)
C55 Ru1 C51 36.32(7)
C52 Ru1 C51 36.51(7)
C36 Ru2 C37 90.47(11)
C36 Ru2 C4 123.16(9)
C37 Ru2 C4 99.24(9)
C36 Ru2 C3 96.70(9)
C37 Ru2 C3 130.88(9)
C4 Ru2 C3 38.34(8)
C36 Ru2 C2 104.46(9)
C37 Ru2 C2 161.52(9)
C4 Ru2 C2 63.56(7)
C3 Ru2 C2 37.81(8)
C36 Ru2 C5 159.53(9)
C37 Ru2 C5 99.95(9)
C4 Ru2 C5 37.99(7)
C3 Ru2 C5 63.19(7)
C2 Ru2 C5 62.56(7)
C36 Ru2 C1 138.67(10)
C37 Ru2 C1 130.73(9)
C4 Ru2 C1 61.27(7)
C3 Ru2 C1 61.05(7)
C2 Ru2 C1 36.40(7)
C5 Ru2 C1 36.09(7)
O1 C1 C5 127.20(19)
O1 C1 C2 125.18(19)
C5 C1 C2 107.50(17)
O1 C1 Ru2 128.99(14)
C5 C1 Ru2 67.20(11)
C2 C1 Ru2 66.14(11)
C3 C2 C1 107.72(17)
C3 C2 C30 126.35(19)
C1 C2 C30 124.71(19)
C3 C2 Ru2 69.24(11)
C1 C2 Ru2 77.46(11)
C30 C2 Ru2 128.86(15)
C4 C3 C2 108.38(18)
C4 C3 C18 126.33(19)
C2 C3 C18 124.52(19)
C4 C3 Ru2 70.45(11)
C2 C3 Ru2 72.95(11)
C18 C3 Ru2 130.30(15)
C3 C4 C5 108.09(17)
C3 C4 C24 125.68(18)
C5 C4 C24 124.51(18)
C3 C4 Ru2 71.20(11)
C5 C4 Ru2 74.14(11)
C24 C4 Ru2 132.20(15)
C1 C5 C4 107.58(17)
C1 C5 C6 124.48(18)
C4 C5 C6 126.71(18)
C1 C5 Ru2 76.71(11)
C4 C5 Ru2 67.87(11)
C6 C5 Ru2 130.77(15)
C7 C6 C11 117.8(2)
C7 C6 C5 122.8(2)
C11 C6 C5 119.3(2)
C8 C7 C6 121.0(3)
C9 C8 C7 119.9(3)
C10 C9 C8 120.0(3)
C9 C10 C11 120.4(3)
C10 C11 C6 120.7(3)
C29 C24 C25 118.7(2)
C29 C24 C4 123.8(2)
C25 C24 C4 117.6(2)
C28 C29 C24 120.5(3)
C24 C25 C26 120.5(3)
C27 C28 C29 120.3(3)
C27 C26 C25 120.1(3)
C28 C27 C26 120.0(3)
C19 C18 C20 118.9(2)
C19 C18 C3 123.7(2)
C20 C18 C3 117.4(2)
C18 C19 C21 120.2(3)
C22 C20 C18 120.1(3)
C23 C21 C19 120.4(3)
C23 C22 C20 120.7(3)
C22 C23 C21 119.6(3)
C31 C30 C35 118.3(2)
C31 C30 C2 122.3(2)
C35 C30 C2 119.4(2)
C30 C31 C32 120.8(3)
C33 C32 C31 119.9(3)
C34 C33 C32 120.2(3)
C33 C34 C35 120.8(3)
C30 C35 C34 120.1(3)
O3 C36 Ru2 176.8(2)
O2 C37 Ru2 177.4(2)
O51 C51 C55 125.91(19)
O51 C51 C52 125.90(19)
C55 C51 C52 108.14(18)
O51 C51 Ru1 128.63(14)
C55 C51 Ru1 67.52(11)
C52 C51 Ru1 67.52(11)
C51 C52 C53 106.96(17)
C51 C52 C68 124.96(19)
C53 C52 C68 127.59(19)
C51 C52 Ru1 75.97(11)
C53 C52 Ru1 69.55(11)
C68 C52 Ru1 126.08(15)
C54 C53 C52 108.13(18)
C54 C53 C62 123.74(18)
C52 C53 C62 127.62(18)
C54 C53 Ru1 71.11(11)
C52 C53 Ru1 72.52(11)
C62 C53 Ru1 128.38(15)
C55 C54 C53 108.33(17)
C55 C54 C56 124.57(18)
C53 C54 C56 126.10(19)
C55 C54 Ru1 72.61(12)
C53 C54 Ru1 70.94(11)
C56 C54 Ru1 131.23(15)
C54 C55 C51 107.79(17)
C54 C55 C74 126.07(18)
C51 C55 C74 123.22(19)
C54 C55 Ru1 69.90(11)
C51 C55 Ru1 76.16(11)
C74 C55 Ru1 134.93(15)
C61 C56 C57 117.9(2)
C61 C56 C54 119.7(2)
C57 C56 C54 122.2(2)
C58 C57 C56 121.0(3)
C59 C58 C57 120.2(3)
C60 C59 C58 119.3(2)
C59 C60 C61 120.7(3)
C56 C61 C60 120.8(3)
C63 C62 C67 118.5(2)
C63 C62 C53 121.89(19)
C67 C62 C53 119.4(2)
C64 C63 C62 120.9(2)
C65 C64 C63 120.0(3)
C66 C65 C64 119.8(2)
C65 C66 C67 120.3(3)
C66 C67 C62 120.5(3)
C70 C68 C69 117.8(2)
C70 C68 C52 120.3(2)
C69 C68 C52 122.0(2)
C68 C69 C71 120.7(3)
C68 C70 C72 120.6(3)
C73 C71 C69 120.7(3)
C73 C72 C70 120.8(3)
C71 C73 C72 119.4(3)
C77 C74 C75 118.6(2)
C77 C74 C55 117.2(2)
C75 C74 C55 124.2(2)
C74 C75 C76 120.0(2)
C78 C76 C75 120.7(3)
C74 C77 C79 120.7(3)
C79 C78 C76 119.6(3)
O52 C81 Ru1 176.8(2)
O53 C82 Ru1 178.4(3)
C78 C79 C77 120.4(3)
C102 C101 C106 120.0
C101 C102 C103 120.0
C102 C103 C104 120.0
C105 C104 C103 120.0
C107 C105 C104 116.0
C107 C105 C106 123.5
C104 C105 C106 120.0
C105 C106 C101 120.0
C117 C111 C112 123.0(9)
C117 C111 C116 117.0(9)
C112 C111 C116 120.0
C113 C112 C111 120.0
C112 C113 C114 120.0
C115 C114 C113 120.0
C116 C115 C114 120.0
C115 C116 C111 120.0

loop_
_geom_bond_atom_site_label_1
_geom_bond_atom_site_label_2
_geom_bond_distance
Ru1 C82 1.888(3)
Ru1 C81 1.891(2)
Ru1 C53 2.214(2)
Ru1 C54 2.216(2)
Ru1 C55 2.251(2)
Ru1 C52 2.253(2)
Ru1 C51 2.366(2)
Ru2 C36 1.892(3)
Ru2 C37 1.901(2)
Ru2 C4 2.188(2)
Ru2 C3 2.198(2)
Ru2 C2 2.247(2)
Ru2 C5 2.272(2)
Ru2 C1 2.398(2)
O51 C51 1.298(2)
C1 O1 1.287(2)
C1 C5 1.452(3)
C1 C2 1.458(3)
C2 C3 1.441(3)
C2 C30 1.482(3)
C3 C4 1.440(3)
C3 C18 1.490(3)
C4 C5 1.454(3)
C4 C24 1.491(3)
C5 C6 1.475(3)
C6 C7 1.388(3)
C6 C11 1.390(3)
C7 C8 1.382(4)
C8 C9 1.375(5)
C9 C10 1.361(5)
C10 C11 1.384(4)
C24 C29 1.385(3)
C24 C25 1.386(3)
C29 C28 1.384(4)
C25 C26 1.386(4)
C28 C27 1.368(4)
C26 C27 1.372(5)
C18 C19 1.383(3)
C18 C20 1.393(3)
C19 C21 1.390(4)
C20 C22 1.383(4)
C21 C23 1.375(5)
C22 C23 1.368(5)
C30 C31 1.380(4)
C30 C35 1.387(4)
C31 C32 1.390(4)
C32 C33 1.370(5)
C33 C34 1.346(5)
C34 C35 1.396(4)
C36 O3 1.134(3)
C37 O2 1.133(3)
C51 C55 1.443(3)
C51 C52 1.451(3)
C52 C53 1.452(3)
C52 C68 1.489(3)
C53 C54 1.440(3)
C53 C62 1.482(3)
C54 C55 1.436(3)
C54 C56 1.490(3)
C55 C74 1.494(3)
C56 C61 1.375(3)
C56 C57 1.387(3)
C57 C58 1.385(4)
C58 C59 1.370(4)
C59 C60 1.365(4)
C60 C61 1.389(4)
C62 C63 1.387(3)
C62 C67 1.388(3)
C63 C64 1.383(3)
C64 C65 1.379(4)
C65 C66 1.374(4)
C66 C67 1.386(4)
C68 C70 1.382(4)
C68 C69 1.387(3)
C69 C71 1.391(4)
C70 C72 1.392(4)
C71 C73 1.359(5)
C72 C73 1.362(5)
C74 C77 1.371(4)
C74 C75 1.375(3)
C75 C76 1.394(3)
C76 C78 1.359(4)
C77 C79 1.392(4)
C78 C79 1.353(5)
C81 O52 1.135(3)
C82 O53 1.130(3)
C101 C102 1.3900
C101 C106 1.3900
C102 C103 1.3900
C103 C104 1.3900
C104 C105 1.3900
C105 C107 1.3721
C105 C106 1.3900
C111 C117 1.346(8)
C111 C112 1.3900
C111 C116 1.3900
C112 C113 1.3900
C113 C114 1.3900
C114 C115 1.3900
C115 C116 1.3900
